data_7242008
loop_
_publ_author_name
'Liu, Dongmei'
'Dong, Gaoyun'
'Wang, Xiong'
'Nie, Fengmei'
'Li, Xia'

_publ_section_title
;
 A luminescent Eu coordination polymer with near-visible excitation for
 sensing and its homologues constructed from 1,4-benzenedicarboxylate and
 1H-imidazo[4,5-f][1,10]-phenanthroline
;
_journal_issue 45
_journal_name_full CrystEngComm
_journal_page_first 7877
_journal_page_last 7887
_journal_paper_doi 10.1039/D0CE01256D
_journal_volume 22
_journal_year 2020
_chemical_formula_moiety 'C25 H16 Gd N4 O7, H2 O'
_chemical_formula_sum 'C25 H18 Gd N4 O8'
_chemical_formula_weight 659.68
_space_group_crystal_system triclinic
_space_group_IT_number 2
_space_group_name_Hall '-P 1'
_space_group_name_H-M_alt 'P -1'
_atom_sites_solution_hydrogens mixed
_atom_sites_solution_primary direct
_audit_block_doi 10.5517/ccdc.csd.cc1k9m4m
_audit_creation_date 2020-01-06
_audit_creation_method
;
Olex2 1.2
(compiled 2017.08.10 svn.r3458 for OlexSys, GUI svn.r5381)
;
_audit_update_record
;
2020-02-23 deposited with the CCDC.	2020-10-15 downloaded from the CCDC.
;
_cell_angle_alpha 97.0930(10)
_cell_angle_beta 98.3800(10)
_cell_angle_gamma 117.7750(10)
_cell_formula_units_Z 2
_cell_length_a 10.5020(4)
_cell_length_b 10.7425(4)
_cell_length_c 12.2129(5)
_cell_measurement_reflns_used 9113
_cell_measurement_temperature 293(2)
_cell_measurement_theta_max 27.554
_cell_measurement_theta_min 3.077
_cell_volume 1176.88(8)
_computing_cell_refinement 'SAINT v8.34A (Bruker, 2013)'
_computing_data_reduction 'SAINT v8.34A (Bruker, 2013)'
_computing_molecular_graphics 'Olex2 (Dolomanov et al., 2009)'
_computing_publication_material 'Olex2 (Dolomanov et al., 2009)'
_computing_structure_refinement 'ShelXL (Sheldrick, 2015)'
_computing_structure_solution 'SIR2004 (Burla et al., 2007)'
_diffrn_ambient_temperature 293(2)
_diffrn_measured_fraction_theta_full 0.998
_diffrn_measured_fraction_theta_max 0.999
_diffrn_measurement_device_type 'CCD area detector'
_diffrn_measurement_method 'phi and omega scans'
_diffrn_radiation_monochromator graphite
_diffrn_radiation_type MoK\a
_diffrn_radiation_wavelength 0.71073
_diffrn_reflns_av_R_equivalents 0.0974
_diffrn_reflns_av_unetI/netI 0.0481
_diffrn_reflns_Laue_measured_fraction_full 0.998
_diffrn_reflns_Laue_measured_fraction_max 0.999
_diffrn_reflns_limit_h_max 13
_diffrn_reflns_limit_h_min -13
_diffrn_reflns_limit_k_max 13
_diffrn_reflns_limit_k_min -13
_diffrn_reflns_limit_l_max 15
_diffrn_reflns_limit_l_min -15
_diffrn_reflns_number 22367
_diffrn_reflns_point_group_measured_fraction_full 0.998
_diffrn_reflns_point_group_measured_fraction_max 0.999
_diffrn_reflns_theta_full 25.242
_diffrn_reflns_theta_max 26.372
_diffrn_reflns_theta_min 3.077
_exptl_absorpt_coefficient_mu 2.878
_exptl_absorpt_correction_T_max 0.7455
_exptl_absorpt_correction_T_min 0.5713
_exptl_absorpt_correction_type none
_exptl_absorpt_process_details
;
SADABS-2012/1 (Bruker,2012) was used for absorption correction.
wR2(int) was 0.1018 before and 0.0373 after correction.
The Ratio of minimum to maximum transmission is 0.7663.
The \l/2 correction factor is 0.0015.
;
_exptl_crystal_colour 'metallic light yellow'
_exptl_crystal_colour_lustre metallic
_exptl_crystal_colour_modifier light
_exptl_crystal_colour_primary yellow
_exptl_crystal_density_diffrn 1.862
_exptl_crystal_density_method 'not measured'
_exptl_crystal_description block
_exptl_crystal_F_000 648
_exptl_crystal_size_max 0.23
_exptl_crystal_size_mid 0.21
_exptl_crystal_size_min 0.2
_refine_diff_density_max 1.722
_refine_diff_density_min -1.076
_refine_diff_density_rms 0.130
_refine_ls_extinction_method none
_refine_ls_goodness_of_fit_ref 1.112
_refine_ls_hydrogen_treatment mixed
_refine_ls_matrix_type full
_refine_ls_number_parameters 351
_refine_ls_number_reflns 4810
_refine_ls_number_restraints 0
_refine_ls_restrained_S_all 1.112
_refine_ls_R_factor_all 0.0315
_refine_ls_R_factor_gt 0.0293
_refine_ls_shift/su_max 0.001
_refine_ls_shift/su_mean 0.000
_refine_ls_structure_factor_coef Fsqd
_refine_ls_weighting_details
;
 w=1/[\s^2^(Fo^2^)+(0.0420P)^2^+0.8335P]
 where P=(Fo^2^+2Fc^2^)/3
;
_refine_ls_weighting_scheme calc
_refine_ls_wR_factor_gt 0.0785
_refine_ls_wR_factor_ref 0.0801
_reflns_Friedel_coverage 0.000
_reflns_number_gt 4552
_reflns_number_total 4810
_reflns_threshold_expression 'I > 2\s(I)'
_cod_data_source_file d0ce01256d2.cif
_cod_data_source_block ww_CCDC2
_cod_database_code 7242008
_shelxl_version_number 2013-2
_shelx_space_group_comment
;
The symmetry employed for this shelxl refinement is uniquely defined
by the following loop, which should always be used as a source of
symmetry information in preference to the above space-group names.
They are only intended as comments.
;
_shelx_estimated_absorpt_t_max 0.597
_shelx_estimated_absorpt_t_min 0.557
_olex2_refinement_description
;
1. Fixed Uiso
 At 1.2 times of:
  All C(H) groups, All N(H) groups
 At 1.5 times of:
  All O(H) groups, All O(H,H) groups
2.a Free rotating group:
 O8(H8A,H8B)
2.b Rotating group:
 O7(H7A)
2.c Aromatic/amide H refined with riding coordinates:
 N3(H3), C13(H13), C7(H7), C4(H4), C8(H8), C11(H11), C15(H15), C3(H3A),
 C14(H14), C12(H12), C25(H25), C19(H19), C23(H23), C24(H24)
;
_olex2_submission_special_instructions 'No special instructions were received'

loop_
_space_group_symop_operation_xyz
'x, y, z'
'-x, -y, -z'

loop_
_atom_site_label
_atom_site_type_symbol
_atom_site_fract_x
_atom_site_fract_y
_atom_site_fract_z
_atom_site_U_iso_or_equiv
_atom_site_adp_type
_atom_site_occupancy
_atom_site_site_symmetry_order
_atom_site_calc_flag
_atom_site_refinement_flags_posn
_atom_site_refinement_flags_adp
_atom_site_refinement_flags_occupancy
_atom_site_disorder_assembly
_atom_site_disorder_group
Gd1 Gd 0.16543(2) 0.58464(2) 0.66213(2) 0.01914(8) Uani 1 1 d . . . . .
O1 O 0.3379(3) 0.7973(3) 0.7920(2) 0.0289(5) Uani 1 1 d . . . . .
O3 O 0.9247(3) 1.3927(3) 0.6308(2) 0.0317(6) Uani 1 1 d . . . . .
O6 O 0.1391(3) 0.3871(3) 0.5355(2) 0.0344(6) Uani 1 1 d . . . . .
O7 O 0.0496(3) 0.6095(3) 0.8219(2) 0.0324(6) Uani 1 1 d . . . . .
H7A H 0.0943 0.6979 0.8579 0.049 Uiso 1 1 d GR . . . .
O4 O 0.7344(3) 1.3018(3) 0.4821(2) 0.0304(6) Uani 1 1 d . . . . .
O5 O -0.0501(3) 0.2768(3) 0.3850(2) 0.0363(6) Uani 1 1 d . . . . .
N1 N 0.2333(3) 0.4509(3) 0.8020(2) 0.0239(6) Uani 1 1 d . . . . .
N2 N 0.4234(3) 0.5974(3) 0.6767(2) 0.0267(6) Uani 1 1 d . . . . .
O2 O 0.5508(3) 0.8733(3) 0.9151(2) 0.0450(8) Uani 1 1 d . . . . .
C6 C 0.7966(4) 1.3022(4) 0.5787(3) 0.0230(7) Uani 1 1 d . . . . .
N3 N 0.5956(4) 0.3028(4) 0.9455(2) 0.0299(7) Uani 1 1 d . . . . .
H3 H 0.5592 0.2477 0.9911 0.036 Uiso 1 1 calc R . . . .
C9 C 0.0366(4) 0.2765(4) 0.4665(3) 0.0264(8) Uani 1 1 d . . . . .
N4 N 0.7558(4) 0.4309(4) 0.8470(3) 0.0294(7) Uani 1 1 d . . . . .
C22 C 0.4629(4) 0.5229(4) 0.7440(3) 0.0231(7) Uani 1 1 d . . . . .
C17 C 0.3606(4) 0.4435(4) 0.8100(3) 0.0212(7) Uani 1 1 d . . . . .
C10 C 0.0181(4) 0.1325(4) 0.4826(3) 0.0234(7) Uani 1 1 d . . . . .
C16 C 0.3920(4) 0.3609(4) 0.8796(3) 0.0231(7) Uani 1 1 d . . . . .
C2 C 0.5577(4) 0.9805(4) 0.7562(3) 0.0257(7) Uani 1 1 d . . . . .
C1 C 0.4777(4) 0.8757(4) 0.8261(3) 0.0272(7) Uani 1 1 d . . . . .
C5 C 0.7087(4) 1.1829(4) 0.6350(3) 0.0232(7) Uani 1 1 d . . . . .
C13 C 0.1387(4) 0.3771(4) 0.8616(3) 0.0283(8) Uani 1 1 d . . . . .
H13 H 0.0521 0.3822 0.8565 0.034 Uiso 1 1 calc R . . . .
C18 C 0.5306(4) 0.3652(4) 0.8835(3) 0.0251(7) Uani 1 1 d . . . . .
C7 C 0.5584(4) 1.1284(4) 0.6244(3) 0.0300(8) Uani 1 1 d . . . . .
H7 H 0.5076 1.1598 0.5765 0.036 Uiso 1 1 calc R . . . .
C4 C 0.7830(4) 1.1309(4) 0.7030(3) 0.0308(8) Uani 1 1 d . . . . .
H4 H 0.8830 1.1635 0.7077 0.037 Uiso 1 1 calc R . . . .
C21 C 0.5972(4) 0.5222(4) 0.7490(3) 0.0261(7) Uani 1 1 d . . . . .
C8 C 0.4833(4) 1.0271(4) 0.6849(3) 0.0304(8) Uani 1 1 d . . . . .
H8 H 0.3821 0.9905 0.6774 0.036 Uiso 1 1 calc R . . . .
C20 C 0.6301(4) 0.4427(4) 0.8233(3) 0.0248(7) Uani 1 1 d . . . . .
C11 C 0.1004(5) 0.1251(4) 0.5788(3) 0.0317(8) Uani 1 1 d . . . . .
H11 H 0.1684 0.2091 0.6320 0.038 Uiso 1 1 calc R . . . .
C15 C 0.2884(4) 0.2844(4) 0.9402(3) 0.0310(8) Uani 1 1 d . . . . .
H15 H 0.3057 0.2284 0.9861 0.037 Uiso 1 1 calc R . . . .
C3 C 0.7065(4) 1.0302(4) 0.7636(3) 0.0312(8) Uani 1 1 d . . . . .
H3A H 0.7559 0.9960 0.8095 0.037 Uiso 1 1 calc R . . . .
C14 C 0.1616(5) 0.2928(5) 0.9312(3) 0.0344(9) Uani 1 1 d . . . . .
H14 H 0.0916 0.2430 0.9710 0.041 Uiso 1 1 calc R . . . .
C12 C 0.0813(5) -0.0075(4) 0.5960(3) 0.0315(8) Uani 1 1 d . . . . .
H12 H 0.1362 -0.0119 0.6610 0.038 Uiso 1 1 calc R . . . .
C25 C 0.5153(5) 0.6678(5) 0.6148(4) 0.0381(9) Uani 1 1 d . . . . .
H25 H 0.4890 0.7187 0.5687 0.046 Uiso 1 1 calc R . . . .
C19 C 0.7287(4) 0.3462(4) 0.9199(3) 0.0314(8) Uani 1 1 d . . . . .
H19 H 0.7953 0.3186 0.9509 0.038 Uiso 1 1 calc R . . . .
O8 O 0.8117(6) 1.0966(5) 1.0673(5) 0.0915(15) Uani 1 1 d . . . . .
H8A H 0.7925 1.0668 1.1274 0.137 Uiso 1 1 d G . . . .
H8B H 0.7425 1.0304 1.0141 0.137 Uiso 1 1 d G . . . .
C23 C 0.6901(5) 0.5970(5) 0.6814(4) 0.0421(11) Uani 1 1 d . . . . .
H23 H 0.7787 0.5969 0.6822 0.051 Uiso 1 1 calc R . . . .
C24 C 0.6487(5) 0.6702(6) 0.6143(4) 0.0492(12) Uani 1 1 d . . . . .
H24 H 0.7089 0.7212 0.5687 0.059 Uiso 1 1 calc R . . . .
H7B H -0.031(6) 0.567(6) 0.817(4) 0.041(15) Uiso 1 1 d . . . . .

loop_
_atom_site_aniso_label
_atom_site_aniso_U_11
_atom_site_aniso_U_22
_atom_site_aniso_U_33
_atom_site_aniso_U_23
_atom_site_aniso_U_13
_atom_site_aniso_U_12
Gd1 0.01661(11) 0.01760(11) 0.02301(11) 0.01071(7) 0.00605(7) 0.00637(8)
O1 0.0205(13) 0.0251(13) 0.0290(13) 0.0082(10) 0.0068(10) 0.0007(11)
O3 0.0198(13) 0.0271(14) 0.0360(14) 0.0104(11) 0.0094(11) 0.0002(11)
O6 0.0351(15) 0.0190(13) 0.0484(16) 0.0088(12) 0.0170(13) 0.0103(12)
O7 0.0258(16) 0.0337(15) 0.0374(15) 0.0088(12) 0.0125(12) 0.0125(13)
O4 0.0295(14) 0.0316(14) 0.0310(13) 0.0202(11) 0.0122(11) 0.0111(12)
O5 0.0407(17) 0.0360(16) 0.0458(15) 0.0216(13) 0.0148(13) 0.0253(14)
N1 0.0238(16) 0.0269(16) 0.0255(14) 0.0129(12) 0.0098(12) 0.0133(14)
N2 0.0231(16) 0.0333(17) 0.0301(15) 0.0197(13) 0.0122(13) 0.0143(14)
O2 0.0315(16) 0.0532(19) 0.0407(16) 0.0333(15) 0.0052(13) 0.0087(14)
C6 0.0238(18) 0.0182(17) 0.0287(17) 0.0105(14) 0.0132(14) 0.0086(15)
N3 0.0329(18) 0.0382(19) 0.0251(14) 0.0169(14) 0.0072(13) 0.0201(16)
C9 0.0296(19) 0.028(2) 0.0359(19) 0.0179(16) 0.0209(16) 0.0192(17)
N4 0.0252(16) 0.0378(18) 0.0307(15) 0.0118(14) 0.0087(13) 0.0182(15)
C22 0.0233(18) 0.0252(18) 0.0235(16) 0.0109(14) 0.0076(14) 0.0123(15)
C17 0.0213(17) 0.0214(17) 0.0205(15) 0.0064(14) 0.0047(14) 0.0097(15)
C10 0.0239(17) 0.0212(17) 0.0297(17) 0.0116(14) 0.0127(14) 0.0115(15)
C16 0.0229(18) 0.0228(18) 0.0234(16) 0.0082(14) 0.0056(14) 0.0102(15)
C2 0.0249(19) 0.0243(19) 0.0236(16) 0.0122(14) 0.0061(14) 0.0070(16)
C1 0.0244(18) 0.0253(19) 0.0284(17) 0.0142(15) 0.0090(15) 0.0067(15)
C5 0.0219(17) 0.0211(17) 0.0214(15) 0.0087(13) 0.0068(13) 0.0050(14)
C13 0.0263(19) 0.033(2) 0.0312(18) 0.0138(16) 0.0130(15) 0.0153(17)
C18 0.0266(19) 0.0272(19) 0.0221(16) 0.0086(14) 0.0057(14) 0.0129(16)
C7 0.0235(19) 0.031(2) 0.0328(18) 0.0180(16) 0.0044(15) 0.0090(16)
C4 0.0205(18) 0.033(2) 0.037(2) 0.0168(17) 0.0087(15) 0.0092(16)
C21 0.0233(18) 0.032(2) 0.0270(17) 0.0137(15) 0.0104(14) 0.0134(16)
C8 0.0149(17) 0.031(2) 0.0378(19) 0.0158(16) 0.0045(15) 0.0034(15)
C20 0.0239(18) 0.0279(19) 0.0252(16) 0.0096(14) 0.0067(14) 0.0138(16)
C11 0.033(2) 0.0218(19) 0.0346(19) 0.0052(15) 0.0004(16) 0.0111(17)
C15 0.031(2) 0.034(2) 0.0315(19) 0.0182(16) 0.0106(16) 0.0145(18)
C3 0.0238(19) 0.034(2) 0.037(2) 0.0227(17) 0.0080(16) 0.0113(17)
C14 0.032(2) 0.038(2) 0.039(2) 0.0244(18) 0.0208(18) 0.0145(19)
C12 0.034(2) 0.029(2) 0.0334(18) 0.0112(16) 0.0028(16) 0.0165(17)
C25 0.034(2) 0.048(3) 0.046(2) 0.036(2) 0.0218(19) 0.023(2)
C19 0.028(2) 0.041(2) 0.0324(18) 0.0136(17) 0.0060(15) 0.0214(18)
O8 0.085(4) 0.059(3) 0.094(3) -0.017(3) 0.001(3) 0.019(3)
C23 0.035(2) 0.064(3) 0.049(2) 0.036(2) 0.0255(19) 0.032(2)
C24 0.042(3) 0.073(3) 0.064(3) 0.056(3) 0.039(2) 0.036(3)

loop_
_atom_type_symbol
_atom_type_description
_atom_type_scat_dispersion_real
_atom_type_scat_dispersion_imag
_atom_type_scat_source
C C 0.0033 0.0016 'International Tables Vol C Tables 4.2.6.8 and 6.1.1.4'
H H 0.0000 0.0000 'International Tables Vol C Tables 4.2.6.8 and 6.1.1.4'
Gd Gd -0.1653 3.9035 'International Tables Vol C Tables 4.2.6.8 and 6.1.1.4'
N N 0.0061 0.0033 'International Tables Vol C Tables 4.2.6.8 and 6.1.1.4'
O O 0.0106 0.0060 'International Tables Vol C Tables 4.2.6.8 and 6.1.1.4'

loop_
_geom_angle_atom_site_label_1
_geom_angle_atom_site_label_2
_geom_angle_atom_site_label_3
_geom_angle
_geom_angle_site_symmetry_1
_geom_angle_site_symmetry_3
_geom_angle_publ_flag
O1 Gd1 O3 141.67(9) . 1_445 ?
O1 Gd1 O6 143.58(10) . . ?
O1 Gd1 O7 72.65(10) . . ?
O1 Gd1 O4 87.61(9) . 2_676 ?
O1 Gd1 O5 83.50(10) . 2_566 ?
O1 Gd1 N1 86.62(9) . . ?
O1 Gd1 N2 73.35(10) . . ?
O3 Gd1 O6 70.56(10) 1_445 . ?
O3 Gd1 O7 69.02(10) 1_445 . ?
O3 Gd1 O4 123.41(9) 1_445 2_676 ?
O3 Gd1 O5 85.40(10) 1_445 2_566 ?
O3 Gd1 N1 84.92(10) 1_445 . ?
O3 Gd1 N2 132.80(9) 1_445 . ?
O6 Gd1 O7 133.84(10) . . ?
O6 Gd1 O4 79.81(9) . 2_676 ?
O6 Gd1 O5 123.69(10) . 2_566 ?
O6 Gd1 N1 79.21(9) . . ?
O6 Gd1 N2 70.32(10) . . ?
O7 Gd1 N1 75.94(9) . . ?
O7 Gd1 N2 127.08(9) . . ?
O4 Gd1 O7 142.60(9) 2_676 . ?
O4 Gd1 O5 72.44(9) 2_676 2_566 ?
O4 Gd1 N1 135.54(9) 2_676 . ?
O4 Gd1 N2 73.40(9) 2_676 . ?
O5 Gd1 O7 73.97(9) 2_566 . ?
O5 Gd1 N1 149.89(10) 2_566 . ?
O5 Gd1 N2 139.16(10) 2_566 . ?
N1 Gd1 N2 62.72(9) . . ?
C1 O1 Gd1 139.0(2) . . ?
C6 O3 Gd1 158.4(2) . 1_665 ?
C9 O6 Gd1 137.8(2) . . ?
Gd1 O7 H7A 109.7 . . ?
Gd1 O7 H7B 122(4) . . ?
H7A O7 H7B 117.4 . . ?
C6 O4 Gd1 130.9(2) . 2_676 ?
C9 O5 Gd1 138.9(2) . 2_566 ?
C17 N1 Gd1 121.5(2) . . ?
C13 N1 Gd1 120.4(2) . . ?
C13 N1 C17 117.9(3) . . ?
C22 N2 Gd1 120.4(2) . . ?
C25 N2 Gd1 122.0(2) . . ?
C25 N2 C22 117.5(3) . . ?
O3 C6 O4 125.2(3) . . ?
O3 C6 C5 117.4(3) . . ?
O4 C6 C5 117.4(3) . . ?
C18 N3 H3 127.2 . . ?
C19 N3 H3 127.2 . . ?
C19 N3 C18 105.6(3) . . ?
O6 C9 C10 117.4(3) . . ?
O5 C9 O6 125.0(3) . . ?
O5 C9 C10 117.6(4) . . ?
C19 N4 C20 103.6(3) . . ?
N2 C22 C17 117.4(3) . . ?
N2 C22 C21 121.5(3) . . ?
C21 C22 C17 121.0(3) . . ?
N1 C17 C22 117.7(3) . . ?
N1 C17 C16 121.5(3) . . ?
C16 C17 C22 120.8(3) . . ?
C11 C10 C9 119.7(3) . . ?
C12 C10 C9 120.9(3) 2_556 . ?
C12 C10 C11 119.4(3) 2_556 . ?
C17 C16 C18 116.2(3) . . ?
C15 C16 C17 118.5(3) . . ?
C15 C16 C18 125.2(3) . . ?
C8 C2 C1 120.4(3) . . ?
C8 C2 C3 119.7(3) . . ?
C3 C2 C1 119.9(3) . . ?
O1 C1 C2 117.6(3) . . ?
O2 C1 O1 123.8(3) . . ?
O2 C1 C2 118.5(3) . . ?
C7 C5 C6 121.7(3) . . ?
C7 C5 C4 119.7(3) . . ?
C4 C5 C6 118.6(3) . . ?
N1 C13 H13 118.1 . . ?
N1 C13 C14 123.9(3) . . ?
C14 C13 H13 118.1 . . ?
N3 C18 C16 130.4(3) . . ?
N3 C18 C20 106.0(3) . . ?
C20 C18 C16 123.5(3) . . ?
C5 C7 H7 119.9 . . ?
C5 C7 C8 120.1(3) . . ?
C8 C7 H7 119.9 . . ?
C5 C4 H4 120.3 . . ?
C3 C4 C5 119.5(4) . . ?
C3 C4 H4 120.3 . . ?
C22 C21 C20 117.6(3) . . ?
C23 C21 C22 118.9(3) . . ?
C23 C21 C20 123.6(3) . . ?
C2 C8 C7 120.3(4) . . ?
C2 C8 H8 119.8 . . ?
C7 C8 H8 119.8 . . ?
N4 C20 C21 128.6(3) . . ?
C18 C20 N4 110.6(3) . . ?
C18 C20 C21 120.8(3) . . ?
C10 C11 H11 119.9 . . ?
C10 C11 C12 120.2(4) . . ?
C12 C11 H11 119.9 . . ?
C16 C15 H15 120.4 . . ?
C14 C15 C16 119.3(3) . . ?
C14 C15 H15 120.4 . . ?
C2 C3 C4 120.6(3) . . ?
C2 C3 H3A 119.7 . . ?
C4 C3 H3A 119.7 . . ?
C13 C14 H14 120.5 . . ?
C15 C14 C13 119.0(4) . . ?
C15 C14 H14 120.5 . . ?
C10 C12 C11 120.5(3) 2_556 . ?
C10 C12 H12 119.8 2_556 . ?
C11 C12 H12 119.8 . . ?
N2 C25 H25 118.0 . . ?
N2 C25 C24 124.1(3) . . ?
C24 C25 H25 118.0 . . ?
N3 C19 H19 122.9 . . ?
N4 C19 N3 114.1(3) . . ?
N4 C19 H19 122.9 . . ?
H8A O8 H8B 104.5 . . ?
C21 C23 H23 120.6 . . ?
C24 C23 C21 118.8(4) . . ?
C24 C23 H23 120.6 . . ?
C25 C24 H24 120.4 . . ?
C23 C24 C25 119.1(4) . . ?
C23 C24 H24 120.4 . . ?

loop_
_geom_bond_atom_site_label_1
_geom_bond_atom_site_label_2
_geom_bond_distance
_geom_bond_site_symmetry_2
_geom_bond_publ_flag
Gd1 O1 2.330(3) . ?
Gd1 O3 2.335(3) 1_445 ?
Gd1 O6 2.343(3) . ?
Gd1 O7 2.495(3) . ?
Gd1 O4 2.360(2) 2_676 ?
Gd1 O5 2.388(2) 2_566 ?
Gd1 N1 2.588(3) . ?
Gd1 N2 2.627(3) . ?
O1 C1 1.273(5) . ?
O3 Gd1 2.335(3) 1_665 ?
O3 C6 1.241(4) . ?
O6 C9 1.256(5) . ?
O7 H7A 0.8586 . ?
O7 H7B 0.74(6) . ?
O4 Gd1 2.360(2) 2_676 ?
O4 C6 1.261(4) . ?
O5 Gd1 2.389(2) 2_566 ?
O5 C9 1.248(5) . ?
N1 C17 1.366(4) . ?
N1 C13 1.329(5) . ?
N2 C22 1.364(4) . ?
N2 C25 1.321(5) . ?
O2 C1 1.246(4) . ?
C6 C5 1.506(5) . ?
N3 H3 0.8600 . ?
N3 C18 1.374(4) . ?
N3 C19 1.351(5) . ?
C9 C10 1.508(5) . ?
N4 C20 1.377(4) . ?
N4 C19 1.316(5) . ?
C22 C17 1.449(5) . ?
C22 C21 1.406(5) . ?
C17 C16 1.412(5) . ?
C10 C11 1.387(5) . ?
C10 C12 1.378(5) 2_556 ?
C16 C18 1.429(5) . ?
C16 C15 1.400(5) . ?
C2 C1 1.505(5) . ?
C2 C8 1.376(5) . ?
C2 C3 1.380(5) . ?
C5 C7 1.382(5) . ?
C5 C4 1.394(5) . ?
C13 H13 0.9300 . ?
C13 C14 1.390(5) . ?
C18 C20 1.375(5) . ?
C7 H7 0.9300 . ?
C7 C8 1.386(5) . ?
C4 H4 0.9300 . ?
C4 C3 1.387(5) . ?
C21 C20 1.431(5) . ?
C21 C23 1.396(5) . ?
C8 H8 0.9300 . ?
C11 H11 0.9300 . ?
C11 C12 1.391(5) . ?
C15 H15 0.9300 . ?
C15 C14 1.366(6) . ?
C3 H3A 0.9300 . ?
C14 H14 0.9300 . ?
C12 C10 1.378(5) 2_556 ?
C12 H12 0.9300 . ?
C25 H25 0.9300 . ?
C25 C24 1.390(6) . ?
C19 H19 0.9300 . ?
O8 H8A 0.8501 . ?
O8 H8B 0.8501 . ?
C23 H23 0.9300 . ?
C23 C24 1.361(5) . ?
C24 H24 0.9300 . ?
